data_4336491
loop_
_publ_author_name
'Yoichi Habata'
'Mari Ikeda'
'Ajay K. Sah'
'Kanae Noto'
'Shunsuke Kuwahara'

_publ_section_title
;
 Selective Retention of Methanol over Ethanol by a Cyclen-Based
 Cryptand/Copper(II) Complex
;
_journal_name_full 'Inorganic Chemistry'
_journal_page_first 11697
_journal_page_last 11699
_journal_paper_doi 10.1021/ic4021417
_journal_volume 52
_journal_year 2013
_chemical_formula_sum 'C60 H88 Cu2 F12 N8 O20 S4'
_chemical_formula_weight 1724.70
_chemical_name_systematic
; 
 ? 
;
_space_group_IT_number 4
_symmetry_cell_setting monoclinic
_symmetry_space_group_name_Hall 'P 2yb'
_symmetry_space_group_name_H-M 'P 1 21 1'
_atom_sites_solution_hydrogens geom
_atom_sites_solution_primary direct
_atom_sites_solution_secondary difmap
_audit_creation_method SHELXL-97
_cell_angle_alpha 90.00
_cell_angle_beta 97.1080(10)
_cell_angle_gamma 90.00
_cell_formula_units_Z 2
_cell_length_a 8.9164(6)
_cell_length_b 18.4649(12)
_cell_length_c 22.3975(15)
_cell_measurement_reflns_used 2152
_cell_measurement_temperature 123
_cell_measurement_theta_max 20.50
_cell_measurement_theta_min 2.21
_cell_volume 3659.2(4)
_computing_cell_refinement 'Bruker SMART'
_computing_data_collection 'Bruker SMART'
_computing_data_reduction 'Bruker SAINT'
_computing_molecular_graphics 'Bruker SHELXTL'
_computing_publication_material 'Bruker SHELXTL'
_computing_structure_refinement 'SHELXL-97 (Sheldrick, 1997)'
_computing_structure_solution 'SHELXS-97 (Sheldrick, 1990)'
_diffrn_ambient_temperature 123
_diffrn_detector_area_resol_mean 8.366
_diffrn_measured_fraction_theta_full 0.995
_diffrn_measured_fraction_theta_max 0.995
_diffrn_measurement_device_type 'CCD area detector'
_diffrn_measurement_method 'phi and omega scans'
_diffrn_radiation_monochromator graphite
_diffrn_radiation_source 'fine-focus sealed tube'
_diffrn_radiation_type MoK\a
_diffrn_radiation_wavelength 0.71073
_diffrn_reflns_av_R_equivalents 0.0551
_diffrn_reflns_av_sigmaI/netI 0.0973
_diffrn_reflns_limit_h_max 7
_diffrn_reflns_limit_h_min -10
_diffrn_reflns_limit_k_max 20
_diffrn_reflns_limit_k_min -21
_diffrn_reflns_limit_l_max 26
_diffrn_reflns_limit_l_min -26
_diffrn_reflns_number 19045
_diffrn_reflns_theta_full 24.75
_diffrn_reflns_theta_max 24.75
_diffrn_reflns_theta_min 0.92
_exptl_absorpt_coefficient_mu 0.801
_exptl_absorpt_correction_T_max 0.9483
_exptl_absorpt_correction_T_min 0.6803
_exptl_absorpt_correction_type empirical
_exptl_absorpt_process_details 'SADABS; Sheldrick, 1996'
_exptl_crystal_colour clear
_exptl_crystal_density_diffrn 1.565
_exptl_crystal_description needle
_exptl_crystal_F_000 1788
_exptl_crystal_size_max 0.52
_exptl_crystal_size_mid 0.12
_exptl_crystal_size_min 0.07
_refine_diff_density_max 0.479
_refine_diff_density_min -0.502
_refine_diff_density_rms 0.107
_refine_ls_abs_structure_details 'Flack H D (1983), Acta Cryst. A39, 876-881'
_refine_ls_abs_structure_Flack 0.00
_refine_ls_extinction_method none
_refine_ls_goodness_of_fit_ref 0.968
_refine_ls_hydrogen_treatment mixed
_refine_ls_matrix_type full
_refine_ls_number_parameters 987
_refine_ls_number_reflns 11048
_refine_ls_number_restraints 47
_refine_ls_restrained_S_all 0.978
_refine_ls_R_factor_all 0.0746
_refine_ls_R_factor_gt 0.0501
_refine_ls_shift/su_max 0.000
_refine_ls_shift/su_mean 0.000
_refine_ls_structure_factor_coef Fsqd
_refine_ls_weighting_details 'calc w=1/[\s^2^(Fo^2^)+(0.0606P)^2^+0.7884P] where P=(Fo^2^+2Fc^2^)/3'
_refine_ls_weighting_scheme calc
_refine_ls_wR_factor_gt 0.1062
_refine_ls_wR_factor_ref 0.1282
_reflns_number_gt 8522
_reflns_number_total 11048
_reflns_threshold_expression >2sigma(I)
_cod_data_source_file ic4021417_si_002_3.cif
_cod_data_source_block 2_EtOH
_cod_database_code 4336491

loop_
_symmetry_equiv_pos_as_xyz
'x, y, z'
'-x, y+1/2, -z'

loop_
_atom_site_label
_atom_site_type_symbol
_atom_site_fract_x
_atom_site_fract_y
_atom_site_fract_z
_atom_site_U_iso_or_equiv
_atom_site_adp_type
_atom_site_occupancy
_atom_site_symmetry_multiplicity
_atom_site_calc_flag
_atom_site_refinement_flags
_atom_site_disorder_assembly
_atom_site_disorder_group
C1M C 0.1623(10) 0.6971(5) 0.8628(4) 0.038(2) Uani 1 1 d . . .
C6 C 0.2995(7) 0.6615(4) 0.2051(3) 0.0201(16) Uani 1 1 d . . .
C2M C 0.0785(9) 0.7458(4) 0.8170(4) 0.037(2) Uani 1 1 d . . .
H2M1 H 0.0349 0.7862 0.8373 0.056 Uiso 1 1 calc R . .
H2M2 H -0.0026 0.7185 0.7934 0.056 Uiso 1 1 calc R . .
H2M3 H 0.1482 0.7645 0.7901 0.056 Uiso 1 1 calc R . .
C14 C 0.4582(7) 0.4837(4) 0.0039(3) 0.0219(17) Uani 1 1 d . . .
C23 C -0.1099(9) 0.5124(4) -0.1970(3) 0.0295(19) Uani 1 1 d . . .
C11 C 0.1918(8) 0.4878(4) -0.0730(3) 0.0219(17) Uani 1 1 d . . .
C24 C -0.2732(8) 0.6166(4) -0.1985(3) 0.0267(18) Uani 1 1 d . . .
O20 O 0.0632(6) 0.6688(3) 0.9047(2) 0.0349(14) Uani 1 1 d D . .
H20O H -0.0071 0.6449 0.8856 0.052 Uiso 1 1 calc RD . .
H2N2 H 0.153(7) 0.685(4) -0.0179(15) 0.03(2) Uiso 1 1 d D . .
H6N6 H 0.907(7) 0.450(4) 0.499(2) 0.05(3) Uiso 1 1 d D . .
C18 C -0.3235(7) 0.6679(4) -0.0680(3) 0.0190(16) Uani 1 1 d . . .
O1A O 0.9971(6) 0.4685(3) 0.5807(2) 0.0376(14) Uani 1 1 d DU . .
H1O1 H 1.044(8) 0.512(3) 0.602(3) 0.05(3) Uiso 1 1 d D . .
C1 C 0.4339(7) 0.6404(4) 0.0819(3) 0.0214(17) Uani 1 1 d . . .
H1A H 0.4616 0.6834 0.1073 0.026 Uiso 1 1 calc R . .
H1B H 0.5272 0.6123 0.0790 0.026 Uiso 1 1 calc R . .
C2 C 0.3680(7) 0.6649(4) 0.0197(3) 0.0179(16) Uani 1 1 d . . .
H2A H 0.4322 0.7033 0.0053 0.021 Uiso 1 1 calc R . .
H2B H 0.3645 0.6237 -0.0087 0.021 Uiso 1 1 calc R . .
C3 C 0.2079(7) 0.7730(4) 0.0298(3) 0.0161(15) Uani 1 1 d . . .
H3A H 0.2359 0.7974 -0.0066 0.019 Uiso 1 1 calc R . .
H3B H 0.2802 0.7882 0.0647 0.019 Uiso 1 1 calc R . .
C4 C 0.0484(8) 0.7934(4) 0.0397(3) 0.0192(16) Uani 1 1 d . . .
H4A H 0.0441 0.8456 0.0497 0.023 Uiso 1 1 calc R . .
H4B H -0.0213 0.7846 0.0025 0.023 Uiso 1 1 calc R . .
C5 C 0.0563(8) 0.7294(4) 0.2014(3) 0.0223(17) Uani 1 1 d . . .
H5A H 0.1082 0.7501 0.2391 0.027 Uiso 1 1 calc R . .
H5B H -0.0495 0.7185 0.2073 0.027 Uiso 1 1 calc R . .
H6A H 0.3446 0.7055 0.1913 0.027 Uiso 1 1 d R . .
H6B H 0.3189 0.6602 0.2487 0.027 Uiso 1 1 d R . .
C7 C 0.3655(8) 0.5960(4) 0.1783(3) 0.0214(17) Uani 1 1 d . . .
H7A H 0.4768 0.5967 0.1881 0.026 Uiso 1 1 calc R . .
H7B H 0.3270 0.5517 0.1962 0.026 Uiso 1 1 calc R . .
C8 C 0.3270(8) 0.5156(4) 0.0941(3) 0.0193(16) Uani 1 1 d . . .
H8A H 0.2392 0.4914 0.1085 0.023 Uiso 1 1 calc R . .
H8B H 0.4194 0.4932 0.1154 0.023 Uiso 1 1 calc R . .
C9 C 0.3229(8) 0.5003(4) 0.0268(3) 0.0196(17) Uani 1 1 d . . .
C10 C 0.1901(8) 0.5009(3) -0.0118(3) 0.0161(16) Uani 1 1 d . . .
H10 H 0.0971 0.5104 0.0034 0.019 Uiso 1 1 calc R . .
C12 C 0.3262(8) 0.4714(4) -0.0956(3) 0.0246(17) Uani 1 1 d . . .
H12 H 0.3266 0.4617 -0.1372 0.030 Uiso 1 1 calc R . .
C13 C 0.4575(8) 0.4694(4) -0.0573(3) 0.0240(17) Uani 1 1 d . . .
H13 H 0.5496 0.4580 -0.0724 0.029 Uiso 1 1 calc R . .
H14 H 0.5485 0.4825 0.0297 0.029 Uiso 1 1 d R . .
C15 C -0.1693(7) 0.7425(4) 0.0864(3) 0.0163(15) Uani 1 1 d . . .
H15A H -0.1933 0.6994 0.1097 0.020 Uiso 1 1 calc R . .
H15B H -0.2086 0.7855 0.1059 0.020 Uiso 1 1 calc R . .
C16 C -0.2509(7) 0.7360(4) 0.0234(3) 0.0156(15) Uani 1 1 d . . .
C17 C -0.2512(7) 0.6716(4) -0.0089(3) 0.0165(16) Uani 1 1 d . . .
H17 H -0.2023 0.6300 0.0093 0.020 Uiso 1 1 calc R . .
C19 C -0.3991(7) 0.7274(4) -0.0944(3) 0.0216(17) Uani 1 1 d . . .
H19 H -0.4498 0.7248 -0.1342 0.026 Uiso 1 1 calc R . .
C20 C -0.3991(8) 0.7916(4) -0.0611(3) 0.0226(17) Uani 1 1 d . . .
H20 H -0.4494 0.8331 -0.0789 0.027 Uiso 1 1 calc R . .
C21 C -0.3275(8) 0.7959(4) -0.0028(3) 0.0205(17) Uani 1 1 d . . .
H21 H -0.3306 0.8397 0.0193 0.025 Uiso 1 1 calc R . .
C22 C 0.0470(8) 0.4903(4) -0.1718(3) 0.0276(19) Uani 1 1 d . . .
H22A H 0.0700 0.4413 -0.1862 0.033 Uiso 1 1 calc R . .
H22B H 0.1220 0.5247 -0.1847 0.033 Uiso 1 1 calc R . .
H23A H -0.1843 0.4854 -0.1788 0.033 Uiso 1 1 d R . .
H23B H -0.1254 0.5040 -0.2405 0.033 Uiso 1 1 d R . .
H24A H -0.2682 0.6691 -0.1971 0.033 Uiso 1 1 d R . .
H24B H -0.3132 0.6030 -0.2394 0.033 Uiso 1 1 d R . .
C25 C -0.3784(8) 0.5909(4) -0.1566(3) 0.0271(18) Uani 1 1 d . . .
H25A H -0.4747 0.6179 -0.1643 0.032 Uiso 1 1 calc R . .
H25B H -0.4006 0.5389 -0.1642 0.032 Uiso 1 1 calc R . .
C26 C -0.1246(8) 0.4359(4) 0.0895(4) 0.0238(18) Uani 1 1 d . . .
C27 C 0.6413(8) 0.8035(4) 0.2467(3) 0.0258(18) Uani 1 1 d . . .
C28 C 1.0008(7) 0.3357(4) 0.4428(3) 0.0189(16) Uani 1 1 d . . .
H28A H 1.0062 0.2840 0.4314 0.023 Uiso 1 1 calc R . .
H28B H 1.0710 0.3436 0.4801 0.023 Uiso 1 1 calc R . .
C29 C 0.8419(8) 0.3543(4) 0.4537(3) 0.0220(17) Uani 1 1 d . . .
H29A H 0.8150 0.3278 0.4893 0.026 Uiso 1 1 calc R . .
H29B H 0.7697 0.3404 0.4184 0.026 Uiso 1 1 calc R . .
C30 C 0.6778(7) 0.4599(4) 0.4665(3) 0.0200(17) Uani 1 1 d . . .
H30A H 0.6779 0.5000 0.4959 0.024 Uiso 1 1 calc R . .
H30B H 0.6164 0.4198 0.4800 0.024 Uiso 1 1 calc R . .
C31 C 0.6087(7) 0.4859(4) 0.4044(3) 0.0168(15) Uani 1 1 d . . .
H31A H 0.5837 0.4436 0.3780 0.020 Uiso 1 1 calc R . .
H31B H 0.5138 0.5124 0.4081 0.020 Uiso 1 1 calc R . .
C32 C 0.6755(8) 0.5359(4) 0.3099(3) 0.0207(17) Uani 1 1 d . . .
H32A H 0.7144 0.5812 0.2937 0.025 Uiso 1 1 calc R . .
H32B H 0.5643 0.5353 0.2996 0.025 Uiso 1 1 calc R . .
C33 C 0.7443(7) 0.4706(4) 0.2812(3) 0.0188(15) Uani 1 1 d . . .
H33A H 0.7002 0.4250 0.2945 0.023 Uiso 1 1 calc R . .
H33B H 0.7249 0.4734 0.2368 0.023 Uiso 1 1 calc R . .
C34 C 0.9927(8) 0.4065(4) 0.2852(3) 0.0211(16) Uani 1 1 d U . .
H34A H 1.0990 0.4191 0.2814 0.025 Uiso 1 1 calc R . .
H34B H 0.9457 0.3869 0.2462 0.025 Uiso 1 1 calc R . .
C35 C 0.9873(8) 0.3504(4) 0.3341(3) 0.0214(16) Uani 1 1 d U . .
H35A H 0.8819 0.3339 0.3349 0.026 Uiso 1 1 calc R . .
H35B H 1.0494 0.3080 0.3259 0.026 Uiso 1 1 calc R . .
C36 C 1.2157(7) 0.3942(4) 0.3963(3) 0.0204(16) Uani 1 1 d . . .
H36A H 1.2577 0.3565 0.3717 0.024 Uiso 1 1 calc R . .
H36B H 1.2342 0.4418 0.3782 0.024 Uiso 1 1 calc R . .
C37 C 1.2993(7) 0.3919(4) 0.4585(3) 0.0192(16) Uani 1 1 d . . .
C38 C 1.2952(7) 0.4505(4) 0.4977(3) 0.0169(16) Uani 1 1 d . . .
H38 H 1.2436 0.4935 0.4840 0.020 Uiso 1 1 calc R . .
C39 C 1.3651(8) 0.4466(4) 0.5561(3) 0.0203(17) Uani 1 1 d . . .
C40 C 1.4414(7) 0.3836(4) 0.5766(3) 0.0207(17) Uani 1 1 d . . .
H40 H 1.4894 0.3804 0.6168 0.025 Uiso 1 1 calc R . .
C41 C 1.4459(8) 0.3260(4) 0.5375(3) 0.0253(18) Uani 1 1 d . . .
H41 H 1.4981 0.2831 0.5511 0.030 Uiso 1 1 calc R . .
C42 C 1.3759(7) 0.3295(4) 0.4789(3) 0.0207(16) Uani 1 1 d . . .
H42 H 1.3802 0.2893 0.4527 0.025 Uiso 1 1 calc R . .
C43 C 0.7059(8) 0.6122(4) 0.3968(3) 0.0226(17) Uani 1 1 d . . .
H43A H 0.7947 0.6383 0.3850 0.027 Uiso 1 1 calc R . .
H43B H 0.6147 0.6343 0.3744 0.027 Uiso 1 1 calc R . .
C44 C 0.7007(8) 0.6245(4) 0.4628(3) 0.0166(15) Uani 1 1 d U . .
C45 C 0.8326(8) 0.6293(4) 0.5033(3) 0.0218(17) Uani 1 1 d U . .
H45 H 0.9286 0.6265 0.4891 0.026 Uiso 1 1 calc R . .
C46 C 0.8231(8) 0.6382(4) 0.5642(3) 0.0185(17) Uani 1 1 d . . .
C47 C 0.6846(8) 0.6418(4) 0.5857(3) 0.0243(18) Uani 1 1 d . . .
H47 H 0.6787 0.6467 0.6276 0.029 Uiso 1 1 calc R . .
C48 C 0.5528(8) 0.6379(4) 0.5445(3) 0.0241(18) Uani 1 1 d . . .
H48 H 0.4565 0.6408 0.5584 0.029 Uiso 1 1 calc R . .
C49 C 0.5624(8) 0.6300(4) 0.4849(3) 0.0215(17) Uani 1 1 d . . .
H49 H 0.4721 0.6282 0.4575 0.026 Uiso 1 1 calc R . .
C50 C 1.3955(8) 0.4991(4) 0.6544(3) 0.0282(19) Uani 1 1 d . . .
H50A H 1.5067 0.4942 0.6630 0.034 Uiso 1 1 calc R . .
H50B H 1.3479 0.4560 0.6703 0.034 Uiso 1 1 calc R . .
C51 C 1.3435(8) 0.5665(4) 0.6824(3) 0.0303(19) Uani 1 1 d . . .
H51A H 1.3780 0.5667 0.7262 0.036 Uiso 1 1 calc R . .
H51B H 1.3856 0.6097 0.6643 0.036 Uiso 1 1 calc R . .
C52 C 1.1213(9) 0.6344(4) 0.6896(3) 0.030(2) Uani 1 1 d . . .
H52A H 1.1773 0.6757 0.6748 0.036 Uiso 1 1 calc R . .
H52B H 1.1295 0.6375 0.7340 0.036 Uiso 1 1 calc R . .
C53 C 0.9589(8) 0.6375(4) 0.6632(3) 0.0261(19) Uani 1 1 d . . .
H53A H 0.9053 0.5929 0.6730 0.031 Uiso 1 1 calc R . .
H53B H 0.9081 0.6797 0.6791 0.031 Uiso 1 1 calc R . .
C54 C 1.1525(8) 0.7002(4) 0.3948(4) 0.0252(18) Uani 1 1 d . . .
C55 C 0.5877(8) 0.8547(4) 0.7681(3) 0.0257(18) Uani 1 1 d . . .
C5A C 0.0598(8) 0.7831(4) 0.1498(3) 0.0188(16) Uani 1 1 d . . .
H5A1 H -0.0029 0.8258 0.1569 0.023 Uiso 1 1 calc R . .
H5A2 H 0.1648 0.8000 0.1487 0.023 Uiso 1 1 calc R . .
H1M1 H 0.2444 0.7234 0.8853 0.023 Uiso 1 1 d R . .
H1M2 H 0.2060 0.6569 0.8426 0.023 Uiso 1 1 d R . .
C1SA C 0.887(3) 0.4347(10) 0.6227(8) 0.032(4) Uani 0.54(2) 1 d PU A 1
C2SA C 0.9793(17) 0.3976(9) 0.6732(7) 0.029(5) Uani 0.54(2) 1 d PU A 1
C1SB C 0.997(2) 0.4249(10) 0.6317(9) 0.033(4) Uani 0.46(2) 1 d PU A 2
C2SB C 0.824(3) 0.4171(13) 0.6362(10) 0.045(6) Uani 0.46(2) 1 d PU A 2
Cu1 Cu 0.13051(8) 0.65577(4) 0.09475(3) 0.01399(19) Uani 1 1 d . . .
Cu2 Cu 0.91337(8) 0.47561(4) 0.39164(3) 0.01455(19) Uani 1 1 d . . .
F1 F -0.2153(5) 0.3931(2) 0.1166(2) 0.0385(12) Uani 1 1 d . . .
F2 F -0.1806(5) 0.4413(2) 0.03183(19) 0.0331(11) Uani 1 1 d . . .
F3 F 0.0099(5) 0.4026(2) 0.0922(2) 0.0334(11) Uani 1 1 d . . .
F4 F 0.7624(5) 0.8238(3) 0.2212(2) 0.0470(13) Uani 1 1 d . . .
F5 F 0.6243(5) 0.7323(3) 0.2375(3) 0.0507(14) Uani 1 1 d . . .
F6 F 0.6756(5) 0.8135(3) 0.3057(2) 0.0453(13) Uani 1 1 d . . .
F7 F 1.2318(5) 0.7442(3) 0.3637(2) 0.0425(13) Uani 1 1 d . . .
F8 F 1.2195(5) 0.6999(2) 0.4516(2) 0.0357(12) Uani 1 1 d . . .
F9 F 1.0155(5) 0.7282(2) 0.3963(2) 0.0389(12) Uani 1 1 d . . .
F10 F 0.6187(5) 0.9140(2) 0.7376(2) 0.0343(11) Uani 1 1 d . . .
F11 F 0.4858(4) 0.8736(2) 0.80405(18) 0.0295(10) Uani 1 1 d . . .
F12 F 0.7141(5) 0.8367(3) 0.80356(19) 0.0343(11) Uani 1 1 d . . .
N1 N 0.3248(6) 0.5944(3) 0.1117(2) 0.0167(13) Uani 1 1 d . . .
N2 N 0.2124(6) 0.6933(3) 0.0223(3) 0.0159(13) Uani 1 1 d D . .
N3 N 0.0011(6) 0.7492(3) 0.0900(2) 0.0143(13) Uani 1 1 d . . .
N4 N 0.1345(6) 0.6618(3) 0.1856(2) 0.0169(13) Uani 1 1 d . . .
N5 N 1.0461(6) 0.3829(3) 0.3930(3) 0.0182(13) Uani 1 1 d U . .
N6 N 0.8344(6) 0.4347(3) 0.4641(2) 0.0128(12) Uani 1 1 d D . .
N7 N 0.7146(6) 0.5343(3) 0.3766(2) 0.0177(13) Uani 1 1 d . . .
N8 N 0.9083(6) 0.4732(3) 0.3015(2) 0.0185(13) Uani 1 1 d . . .
O1 O 0.0526(5) 0.4906(3) -0.1079(2) 0.0248(12) Uani 1 1 d . . .
O2 O -0.1233(5) 0.5878(3) -0.1852(2) 0.0281(12) Uani 1 1 d . . .
O3 O -0.3160(6) 0.6004(3) -0.0944(2) 0.0277(12) Uani 1 1 d . . .
O4 O -0.0347(5) 0.5668(2) 0.0820(2) 0.0166(11) Uani 1 1 d . . .
O5 O -0.0106(5) 0.5127(3) 0.1815(2) 0.0250(12) Uani 1 1 d . . .
O6 O -0.2592(5) 0.5456(3) 0.1308(2) 0.0266(13) Uani 1 1 d . . .
O7 O 0.3630(5) 0.8351(3) 0.2539(2) 0.0337(13) Uani 1 1 d . . .
O8 O 0.5255(6) 0.9286(3) 0.2208(2) 0.0304(13) Uani 1 1 d . . .
O9 O 0.4470(6) 0.8274(3) 0.1547(2) 0.0369(14) Uani 1 1 d . . .
O10 O 1.3510(6) 0.5060(3) 0.5907(2) 0.0266(12) Uani 1 1 d . . .
O11 O 1.1835(5) 0.5678(3) 0.6721(2) 0.0263(12) Uani 1 1 d . . .
O12 O 0.9598(5) 0.6440(3) 0.5995(2) 0.0269(13) Uani 1 1 d . . .
O13 O 1.0734(5) 0.5678(3) 0.4068(2) 0.0192(11) Uani 1 1 d . . .
O14 O 1.0494(5) 0.6186(3) 0.3064(2) 0.0274(13) Uani 1 1 d . . .
O15 O 1.2990(5) 0.5917(3) 0.3587(2) 0.0278(13) Uani 1 1 d . . .
O16 O 0.4624(5) 0.7288(3) 0.7568(2) 0.0283(12) Uani 1 1 d . . .
O17 O 0.6559(6) 0.7597(3) 0.6932(2) 0.0332(13) Uani 1 1 d . . .
O18 O 0.4077(6) 0.8158(3) 0.6753(2) 0.0353(14) Uani 1 1 d . . .
S1 S -0.10631(19) 0.52478(10) 0.12519(8) 0.0179(4) Uani 1 1 d . . .
S2 S 0.4747(2) 0.85484(10) 0.21544(9) 0.0253(4) Uani 1 1 d . . .
S3 S 1.14391(19) 0.60978(10) 0.36281(8) 0.0181(4) Uani 1 1 d . . .
S4 S 0.5208(2) 0.78071(10) 0.71746(8) 0.0226(4) Uani 1 1 d . . .

loop_
_atom_site_aniso_label
_atom_site_aniso_U_11
_atom_site_aniso_U_22
_atom_site_aniso_U_33
_atom_site_aniso_U_23
_atom_site_aniso_U_13
_atom_site_aniso_U_12
C1M 0.051(6) 0.042(6) 0.020(5) -0.011(4) 0.004(4) -0.001(4)
C6 0.017(4) 0.030(5) 0.013(4) 0.004(3) 0.000(3) 0.000(3)
C2M 0.042(5) 0.028(5) 0.042(5) -0.003(4) 0.002(4) -0.003(4)
C14 0.018(4) 0.017(4) 0.030(4) 0.001(4) 0.000(3) 0.007(3)
C23 0.035(5) 0.033(5) 0.020(4) -0.002(4) 0.004(4) -0.003(4)
C11 0.021(4) 0.018(4) 0.026(4) 0.003(3) 0.002(3) 0.003(3)
C24 0.021(4) 0.033(5) 0.026(4) 0.003(4) 0.000(3) 0.003(3)
O20 0.038(3) 0.044(4) 0.020(3) -0.002(3) -0.003(2) -0.012(3)
C18 0.015(4) 0.025(5) 0.018(4) 0.000(3) 0.007(3) -0.001(3)
O1A 0.049(3) 0.041(4) 0.022(3) -0.004(3) 0.003(3) 0.001(3)
C1 0.013(4) 0.026(5) 0.025(4) 0.002(3) 0.001(3) -0.003(3)
C2 0.016(4) 0.020(4) 0.018(4) 0.005(3) 0.005(3) 0.002(3)
C3 0.020(4) 0.012(4) 0.017(4) 0.001(3) 0.003(3) 0.000(3)
C4 0.021(4) 0.018(4) 0.018(4) 0.004(3) 0.002(3) 0.001(3)
C5 0.023(4) 0.027(5) 0.017(4) -0.003(3) 0.002(3) 0.003(3)
C7 0.017(4) 0.025(4) 0.022(4) 0.002(3) 0.001(3) -0.004(3)
C8 0.017(4) 0.013(4) 0.028(4) 0.001(3) 0.003(3) 0.000(3)
C9 0.019(4) 0.017(4) 0.024(4) 0.003(3) 0.004(3) -0.003(3)
C10 0.020(4) 0.010(4) 0.019(4) 0.000(3) 0.010(3) 0.000(3)
C12 0.031(4) 0.023(4) 0.020(4) -0.002(4) 0.005(3) -0.001(3)
C13 0.024(4) 0.018(4) 0.033(5) -0.002(4) 0.017(3) 0.003(3)
C15 0.014(4) 0.016(4) 0.019(4) 0.000(3) 0.001(3) 0.003(3)
C16 0.014(4) 0.017(4) 0.017(4) 0.003(3) 0.007(3) -0.001(3)
C17 0.018(4) 0.016(4) 0.016(4) 0.002(3) 0.006(3) 0.004(3)
C19 0.020(4) 0.033(5) 0.012(4) -0.001(3) -0.001(3) 0.005(3)
C20 0.022(4) 0.027(5) 0.019(4) 0.009(3) 0.004(3) 0.003(3)
C21 0.023(4) 0.017(4) 0.024(4) -0.005(3) 0.009(3) -0.002(3)
C22 0.045(5) 0.017(5) 0.022(4) -0.004(3) 0.007(4) 0.006(3)
C25 0.025(4) 0.026(5) 0.029(4) -0.002(4) -0.003(3) -0.006(3)
C26 0.018(4) 0.020(4) 0.033(5) -0.002(4) 0.004(4) -0.001(3)
C27 0.021(4) 0.035(5) 0.023(4) -0.004(4) 0.009(3) -0.007(3)
C28 0.021(4) 0.012(4) 0.025(4) 0.008(3) 0.005(3) 0.001(3)
C29 0.027(4) 0.013(4) 0.026(4) 0.010(3) 0.005(3) -0.001(3)
C30 0.018(4) 0.018(4) 0.026(4) -0.003(3) 0.008(3) 0.001(3)
C31 0.015(4) 0.014(4) 0.020(4) 0.002(3) 0.000(3) 0.003(3)
C32 0.025(4) 0.020(4) 0.014(4) 0.008(3) -0.012(3) -0.004(3)
C33 0.025(4) 0.017(4) 0.013(4) -0.004(3) -0.002(3) -0.006(3)
C34 0.031(4) 0.018(4) 0.016(4) -0.007(3) 0.009(3) -0.002(3)
C35 0.026(4) 0.016(4) 0.021(4) -0.011(3) -0.003(3) 0.001(3)
C36 0.017(4) 0.022(4) 0.023(4) 0.000(3) 0.004(3) -0.002(3)
C37 0.011(4) 0.024(4) 0.022(4) 0.001(3) 0.000(3) 0.000(3)
C38 0.021(4) 0.013(4) 0.017(4) 0.004(3) 0.001(3) -0.001(3)
C39 0.016(4) 0.023(4) 0.024(4) -0.002(3) 0.010(3) -0.001(3)
C40 0.013(4) 0.027(4) 0.021(4) -0.001(3) 0.001(3) 0.004(3)
C41 0.022(4) 0.024(4) 0.031(5) 0.004(4) 0.007(3) 0.004(3)
C42 0.015(4) 0.017(4) 0.031(4) -0.001(3) 0.002(3) 0.000(3)
C43 0.019(4) 0.016(4) 0.031(5) 0.003(3) -0.001(3) -0.001(3)
C44 0.023(4) 0.005(3) 0.022(4) -0.002(3) 0.002(3) 0.001(3)
C45 0.022(4) 0.016(4) 0.027(4) 0.005(3) 0.004(3) 0.003(3)
C46 0.021(4) 0.015(4) 0.020(4) 0.000(3) 0.005(3) 0.001(3)
C47 0.032(4) 0.018(5) 0.023(4) -0.002(3) 0.002(3) 0.002(3)
C48 0.019(4) 0.013(4) 0.042(5) -0.003(3) 0.013(4) 0.004(3)
C49 0.020(4) 0.017(4) 0.026(4) -0.002(3) -0.003(3) -0.002(3)
C50 0.031(4) 0.033(5) 0.019(4) -0.004(3) -0.005(3) 0.007(3)
C51 0.036(5) 0.034(5) 0.018(4) -0.010(4) -0.008(3) 0.002(4)
C52 0.048(5) 0.017(5) 0.022(4) -0.007(3) -0.005(4) 0.004(3)
C53 0.040(5) 0.025(5) 0.013(4) -0.005(3) 0.003(3) -0.005(3)
C54 0.023(4) 0.019(5) 0.034(5) 0.004(4) 0.002(4) -0.001(3)
C55 0.025(4) 0.027(5) 0.024(4) -0.001(4) -0.002(3) 0.001(3)
C5A 0.018(4) 0.022(4) 0.017(4) -0.006(3) 0.006(3) 0.002(3)
C1SA 0.049(9) 0.033(7) 0.018(7) -0.004(6) 0.021(7) -0.007(7)
C2SA 0.041(9) 0.033(9) 0.013(8) 0.000(7) 0.000(6) -0.015(7)
C1SB 0.036(8) 0.029(8) 0.033(8) 0.012(7) 0.002(7) -0.005(7)
C2SB 0.033(12) 0.060(13) 0.048(12) 0.012(10) 0.029(9) -0.005(9)
Cu1 0.0143(4) 0.0144(5) 0.0133(4) 0.0016(4) 0.0022(3) -0.0002(3)
Cu2 0.0155(4) 0.0151(5) 0.0132(4) 0.0011(4) 0.0022(3) -0.0010(3)
F1 0.035(3) 0.023(3) 0.060(3) 0.000(2) 0.017(2) -0.011(2)
F2 0.040(3) 0.031(3) 0.027(3) -0.007(2) -0.001(2) -0.003(2)
F3 0.029(3) 0.020(3) 0.051(3) 0.000(2) 0.008(2) 0.0064(19)
F4 0.030(3) 0.055(3) 0.059(3) -0.012(3) 0.020(2) 0.002(2)
F5 0.045(3) 0.026(3) 0.079(4) -0.007(3) -0.002(3) 0.004(2)
F6 0.044(3) 0.060(4) 0.031(3) -0.003(2) 0.000(2) 0.015(2)
F7 0.043(3) 0.028(3) 0.057(3) 0.002(2) 0.011(2) -0.016(2)
F8 0.037(3) 0.034(3) 0.035(3) -0.010(2) -0.001(2) 0.001(2)
F9 0.026(3) 0.023(3) 0.067(4) -0.005(2) 0.002(2) 0.0058(19)
F10 0.038(3) 0.024(3) 0.041(3) 0.006(2) 0.007(2) -0.004(2)
F11 0.032(2) 0.040(3) 0.018(2) -0.0064(19) 0.0086(19) 0.0072(19)
F12 0.029(2) 0.038(3) 0.032(3) 0.000(2) -0.010(2) 0.001(2)
N1 0.021(3) 0.015(3) 0.013(3) 0.004(3) -0.002(2) 0.001(2)
N2 0.017(3) 0.014(3) 0.017(3) 0.000(3) 0.002(3) -0.002(2)
N3 0.013(3) 0.020(3) 0.010(3) 0.000(3) 0.003(2) -0.001(2)
N4 0.015(3) 0.018(3) 0.016(3) -0.005(3) -0.005(2) 0.004(3)
N5 0.024(3) 0.015(3) 0.016(3) 0.003(3) 0.004(3) 0.000(2)
N6 0.016(3) 0.007(3) 0.014(3) 0.003(2) 0.001(3) 0.001(2)
N7 0.017(3) 0.021(3) 0.015(3) 0.001(3) 0.005(3) -0.003(2)
N8 0.019(3) 0.023(3) 0.012(3) -0.003(3) -0.001(2) -0.003(3)
O1 0.029(3) 0.029(3) 0.017(3) 0.001(2) 0.004(2) 0.000(2)
O2 0.028(3) 0.021(3) 0.035(3) 0.002(2) 0.000(2) 0.002(2)
O3 0.038(3) 0.023(3) 0.021(3) -0.005(2) 0.000(2) -0.002(2)
O4 0.019(3) 0.017(3) 0.013(3) 0.002(2) 0.000(2) -0.001(2)
O5 0.032(3) 0.025(3) 0.017(3) 0.006(2) -0.002(2) -0.008(2)
O6 0.024(3) 0.025(3) 0.033(3) -0.002(2) 0.010(2) 0.003(2)
O7 0.026(3) 0.033(3) 0.045(4) 0.004(3) 0.014(2) -0.001(2)
O8 0.041(3) 0.027(3) 0.023(3) 0.000(2) 0.001(2) -0.009(2)
O9 0.043(3) 0.042(4) 0.025(3) -0.008(3) -0.001(3) -0.008(3)
O10 0.040(3) 0.024(3) 0.015(3) -0.002(2) -0.001(2) 0.007(2)
O11 0.029(3) 0.026(3) 0.022(3) -0.011(2) -0.007(2) 0.002(2)
O12 0.027(3) 0.038(4) 0.015(3) 0.007(2) -0.002(2) -0.002(2)
O13 0.020(3) 0.017(3) 0.021(3) 0.000(2) 0.001(2) 0.001(2)
O14 0.032(3) 0.031(3) 0.018(3) 0.005(2) -0.005(2) -0.009(2)
O15 0.018(3) 0.033(3) 0.033(3) 0.002(3) 0.009(2) 0.002(2)
O16 0.027(3) 0.031(3) 0.026(3) 0.002(2) 0.001(2) -0.003(2)
O17 0.036(3) 0.033(3) 0.034(3) -0.002(3) 0.017(3) 0.010(2)
O18 0.051(4) 0.022(3) 0.027(3) 0.003(3) -0.017(3) 0.016(3)
S1 0.0186(10) 0.0171(10) 0.0184(10) 0.0021(8) 0.0035(8) -0.0001(7)
S2 0.0288(11) 0.0214(11) 0.0260(11) -0.0008(9) 0.0048(8) -0.0050(8)
S3 0.0182(10) 0.0184(11) 0.0169(10) 0.0014(8) -0.0009(8) -0.0026(7)
S4 0.0247(10) 0.0229(11) 0.0195(10) 0.0013(8) 0.0002(8) 0.0062(8)

loop_
_atom_type_symbol
_atom_type_description
_atom_type_scat_dispersion_real
_atom_type_scat_dispersion_imag
_atom_type_scat_source
C C 0.0033 0.0016 'International Tables Vol C Tables 4.2.6.8 and 6.1.1.4'
H H 0.0000 0.0000 'International Tables Vol C Tables 4.2.6.8 and 6.1.1.4'
N N 0.0061 0.0033 'International Tables Vol C Tables 4.2.6.8 and 6.1.1.4'
O O 0.0106 0.0060 'International Tables Vol C Tables 4.2.6.8 and 6.1.1.4'
F F 0.0171 0.0103 'International Tables Vol C Tables 4.2.6.8 and 6.1.1.4'
S S 0.1246 0.1234 'International Tables Vol C Tables 4.2.6.8 and 6.1.1.4'
Cu Cu 0.3201 1.2651 'International Tables Vol C Tables 4.2.6.8 and 6.1.1.4'

loop_
_geom_angle_atom_site_label_1
_geom_angle_atom_site_label_2
_geom_angle_atom_site_label_3
_geom_angle
O20 C1M C2M 111.4(7)
O20 C1M H1M1 108.9
C2M C1M H1M1 109.8
O20 C1M H1M2 109.5
C2M C1M H1M2 109.5
H1M1 C1M H1M2 107.7
N4 C6 C7 108.0(6)
N4 C6 H6A 109.8
C7 C6 H6A 110.3
N4 C6 H6B 110.1
C7 C6 H6B 110.6
H6A C6 H6B 108.2
C1M C2M H2M1 109.5
C1M C2M H2M2 109.5
H2M1 C2M H2M2 109.5
C1M C2M H2M3 109.5
H2M1 C2M H2M3 109.5
H2M2 C2M H2M3 109.5
C13 C14 C9 120.0(6)
C13 C14 H14 120.2
C9 C14 H14 119.7
O2 C23 C22 107.0(6)
O2 C23 H23A 110.5
C22 C23 H23A 111.1
O2 C23 H23B 109.6
C22 C23 H23B 110.0
H23A C23 H23B 108.6
O1 C11 C10 115.6(6)
O1 C11 C12 123.7(7)
C10 C11 C12 120.7(6)
O2 C24 C25 113.2(6)
O2 C24 H24A 109.1
C25 C24 H24A 109.2
O2 C24 H24B 108.8
C25 C24 H24B 109.0
H24A C24 H24B 107.3
C1M O20 H20O 109.5
O3 C18 C19 125.4(6)
O3 C18 C17 114.0(6)
C19 C18 C17 120.5(7)
C1SB O1A C1SA 38.4(9)
C1SB O1A H1O1 97(5)
C1SA O1A H1O1 107(5)
C2 C1 N1 112.2(5)
C2 C1 H1A 109.2
N1 C1 H1A 109.2
C2 C1 H1B 109.2
N1 C1 H1B 109.2
H1A C1 H1B 107.9
N2 C2 C1 109.1(5)
N2 C2 H2A 109.9
C1 C2 H2A 109.9
N2 C2 H2B 109.9
C1 C2 H2B 109.9
H2A C2 H2B 108.3
N2 C3 C4 107.6(5)
N2 C3 H3A 110.2
C4 C3 H3A 110.2
N2 C3 H3B 110.2
C4 C3 H3B 110.2
H3A C3 H3B 108.5
N3 C4 C3 109.5(5)
N3 C4 H4A 109.8
C3 C4 H4A 109.8
N3 C4 H4B 109.8
C3 C4 H4B 109.8
H4A C4 H4B 108.2
N4 C5 C5A 108.1(6)
N4 C5 H5A 110.1
C5A C5 H5A 110.1
N4 C5 H5B 110.1
C5A C5 H5B 110.1
H5A C5 H5B 108.4
N1 C7 C6 110.9(6)
N1 C7 H7A 109.5
C6 C7 H7A 109.5
N1 C7 H7B 109.5
C6 C7 H7B 109.5
H7A C7 H7B 108.0
N1 C8 C9 115.9(6)
N1 C8 H8A 108.3
C9 C8 H8A 108.3
N1 C8 H8B 108.3
C9 C8 H8B 108.3
H8A C8 H8B 107.4
C10 C9 C14 119.1(7)
C10 C9 C8 122.0(6)
C14 C9 C8 118.9(6)
C9 C10 C11 120.1(6)
C9 C10 H10 119.9
C11 C10 H10 119.9
C13 C12 C11 119.2(7)
C13 C12 H12 120.4
C11 C12 H12 120.4
C12 C13 C14 120.8(6)
C12 C13 H13 119.6
C14 C13 H13 119.6
C16 C15 N3 114.7(5)
C16 C15 H15A 108.6
N3 C15 H15A 108.6
C16 C15 H15B 108.6
N3 C15 H15B 108.6
H15A C15 H15B 107.6
C21 C16 C17 119.4(6)
C21 C16 C15 119.1(6)
C17 C16 C15 121.5(6)
C16 C17 C18 120.3(6)
C16 C17 H17 119.8
C18 C17 H17 119.8
C18 C19 C20 118.5(6)
C18 C19 H19 120.8
C20 C19 H19 120.8
C21 C20 C19 121.4(7)
C21 C20 H20 119.3
C19 C20 H20 119.3
C20 C21 C16 119.9(7)
C20 C21 H21 120.1
C16 C21 H21 120.0
O1 C22 C23 107.0(6)
O1 C22 H22A 110.3
C23 C22 H22A 110.3
O1 C22 H22B 110.3
C23 C22 H22B 110.3
H22A C22 H22B 108.6
O3 C25 C24 111.9(6)
O3 C25 H25A 109.2
C24 C25 H25A 109.2
O3 C25 H25B 109.2
C24 C25 H25B 109.2
H25A C25 H25B 107.9
F2 C26 F1 108.2(6)
F2 C26 F3 107.7(6)
F1 C26 F3 107.3(6)
F2 C26 S1 111.2(5)
F1 C26 S1 111.1(5)
F3 C26 S1 111.2(5)
F6 C27 F5 107.3(6)
F6 C27 F4 106.6(6)
F5 C27 F4 107.1(6)
F6 C27 S2 112.6(5)
F5 C27 S2 112.3(5)
F4 C27 S2 110.6(5)
C29 C28 N5 109.3(5)
C29 C28 H28A 109.8
N5 C28 H28A 109.8
C29 C28 H28B 109.8
N5 C28 H28B 109.8
H28A C28 H28B 108.3
C28 C29 N6 108.2(5)
C28 C29 H29A 110.1
N6 C29 H29A 110.1
C28 C29 H29B 110.1
N6 C29 H29B 110.1
H29A C29 H29B 108.4
N6 C30 C31 110.0(5)
N6 C30 H30A 109.7
C31 C30 H30A 109.7
N6 C30 H30B 109.7
C31 C30 H30B 109.7
H30A C30 H30B 108.2
N7 C31 C30 111.3(5)
N7 C31 H31A 109.4
C30 C31 H31A 109.4
N7 C31 H31B 109.4
C30 C31 H31B 109.4
H31A C31 H31B 108.0
N7 C32 C33 110.3(5)
N7 C32 H32A 109.6
C33 C32 H32A 109.6
N7 C32 H32B 109.6
C33 C32 H32B 109.6
H32A C32 H32B 108.1
N8 C33 C32 106.1(5)
N8 C33 H33A 110.5
C32 C33 H33A 110.5
N8 C33 H33B 110.5
C32 C33 H33B 110.5
H33A C33 H33B 108.7
N8 C34 C35 108.8(6)
N8 C34 H34A 109.9
C35 C34 H34A 109.9
N8 C34 H34B 109.9
C35 C34 H34B 109.9
H34A C34 H34B 108.3
N5 C35 C34 109.1(6)
N5 C35 H35A 109.9
C34 C35 H35A 109.9
N5 C35 H35B 109.9
C34 C35 H35B 109.9
H35A C35 H35B 108.3
C37 C36 N5 114.9(6)
C37 C36 H36A 108.5
N5 C36 H36A 108.5
C37 C36 H36B 108.5
N5 C36 H36B 108.5
H36A C36 H36B 107.5
C42 C37 C38 119.1(6)
C42 C37 C36 119.9(7)
C38 C37 C36 120.9(6)
C39 C38 C37 120.8(6)
C39 C38 H38 119.6
C37 C38 H38 119.6
O10 C39 C38 115.9(6)
O10 C39 C40 124.1(7)
C38 C39 C40 120.0(7)
C41 C40 C39 119.0(7)
C41 C40 H40 120.5
C39 C40 H40 120.5
C42 C41 C40 121.3(7)
C42 C41 H41 119.3
C40 C41 H41 119.3
C41 C42 C37 119.8(7)
C41 C42 H42 120.1
C37 C42 H42 120.1
C44 C43 N7 116.6(6)
C44 C43 H43A 108.1
N7 C43 H43A 108.1
C44 C43 H43B 108.1
N7 C43 H43B 108.1
H43A C43 H43B 107.3
C49 C44 C45 118.6(7)
C49 C44 C43 119.9(6)
C45 C44 C43 121.5(6)
C46 C45 C44 119.8(7)
C46 C45 H45 120.1
C44 C45 H45 120.1
O12 C46 C47 124.3(6)
O12 C46 C45 114.6(6)
C47 C46 C45 121.0(7)
C46 C47 C48 118.7(7)
C46 C47 H47 120.7
C48 C47 H47 120.7
C49 C48 C47 120.2(7)
C49 C48 H48 119.9
C47 C48 H48 119.9
C48 C49 C44 121.7(7)
C48 C49 H49 119.1
C44 C49 H49 119.1
O10 C50 C51 106.4(6)
O10 C50 H50A 110.4
C51 C50 H50A 110.4
O10 C50 H50B 110.4
C51 C50 H50B 110.4
H50A C50 H50B 108.6
O11 C51 C50 107.7(6)
O11 C51 H51A 110.2
C50 C51 H51A 110.2
O11 C51 H51B 110.2
C50 C51 H51B 110.2
H51A C51 H51B 108.5
O11 C52 C53 108.4(6)
O11 C52 H52A 110.0
C53 C52 H52A 110.0
O11 C52 H52B 110.0
C53 C52 H52B 110.0
H52A C52 H52B 108.4
O12 C53 C52 105.8(6)
O12 C53 H53A 110.6
C52 C53 H53A 110.6
O12 C53 H53B 110.6
C52 C53 H53B 110.6
H53A C53 H53B 108.7
F9 C54 F7 108.9(6)
F9 C54 F8 106.4(6)
F7 C54 F8 107.2(6)
F9 C54 S3 111.9(5)
F7 C54 S3 110.8(6)
F8 C54 S3 111.4(5)
F11 C55 F10 107.0(6)
F11 C55 F12 107.0(6)
F10 C55 F12 107.1(6)
F11 C55 S4 112.1(5)
F10 C55 S4 111.6(5)
F12 C55 S4 111.7(5)
N3 C5A C5 111.3(6)
N3 C5A H5A1 109.4
C5 C5A H5A1 109.4
N3 C5A H5A2 109.4
C5 C5A H5A2 109.4
H5A1 C5A H5A2 108.0
C2SA C1SA O1A 108.2(16)
O1A C1SB C2SB 102.0(15)
N2 Cu1 N4 146.8(2)
N2 Cu1 N3 85.8(2)
N4 Cu1 N3 86.9(2)
N2 Cu1 N1 87.5(2)
N4 Cu1 N1 86.3(2)
N3 Cu1 N1 156.3(2)
N2 Cu1 O4 117.5(2)
N4 Cu1 O4 95.7(2)
N3 Cu1 O4 104.82(18)
N1 Cu1 O4 98.42(19)
N6 Cu2 N8 147.2(2)
N6 Cu2 N7 87.1(2)
N8 Cu2 N7 86.3(2)
N6 Cu2 N5 86.3(2)
N8 Cu2 N5 86.5(2)
N7 Cu2 N5 155.2(2)
N6 Cu2 O13 116.7(2)
N8 Cu2 O13 96.0(2)
N7 Cu2 O13 98.32(19)
N5 Cu2 O13 106.00(19)
C7 N1 C8 105.7(5)
C7 N1 C1 109.9(5)
C8 N1 C1 113.5(5)
C7 N1 Cu1 105.5(4)
C8 N1 Cu1 121.3(4)
C1 N1 Cu1 100.5(4)
C3 N2 C2 113.1(5)
C3 N2 Cu1 103.7(4)
C2 N2 Cu1 110.3(4)
C3 N2 H2N2 104(4)
C2 N2 H2N2 107(4)
Cu1 N2 H2N2 118(4)
C4 N3 C5A 110.0(5)
C4 N3 C15 112.3(5)
C5A N3 C15 108.3(5)
C4 N3 Cu1 106.7(4)
C5A N3 Cu1 99.8(4)
C15 N3 Cu1 118.9(4)
C6 N4 C5 114.1(6)
C6 N4 Cu1 100.9(4)
C5 N4 Cu1 109.3(4)
C35 N5 C28 109.1(5)
C35 N5 C36 109.9(5)
C28 N5 C36 113.5(5)
C35 N5 Cu2 100.5(4)
C28 N5 Cu2 106.4(4)
C36 N5 Cu2 116.6(4)
C30 N6 C29 112.1(5)
C30 N6 Cu2 109.9(4)
C29 N6 Cu2 102.7(4)
C30 N6 H6N6 114(5)
C29 N6 H6N6 112(5)
Cu2 N6 H6N6 106(5)
C31 N7 C32 110.4(5)
C31 N7 C43 112.7(5)
C32 N7 C43 105.4(5)
C31 N7 Cu2 101.1(4)
C32 N7 Cu2 105.2(4)
C43 N7 Cu2 121.6(4)
C33 N8 C34 113.7(5)
C33 N8 Cu2 102.0(4)
C34 N8 Cu2 108.0(4)
C11 O1 C22 119.0(5)
C23 O2 C24 115.0(5)
C18 O3 C25 119.2(6)
S1 O4 Cu1 131.0(3)
C39 O10 C50 117.5(6)
C51 O11 C52 112.8(5)
C46 O12 C53 116.9(5)
S3 O13 Cu2 128.8(3)
O6 S1 O4 114.6(3)
O6 S1 O5 115.4(3)
O4 S1 O5 113.8(3)
O6 S1 C26 104.1(3)
O4 S1 C26 102.2(3)
O5 S1 C26 104.7(3)
O8 S2 O9 115.2(3)
O8 S2 O7 115.1(3)
O9 S2 O7 115.1(3)
O8 S2 C27 103.1(3)
O9 S2 C27 102.4(3)
O7 S2 C27 103.2(3)
O15 S3 O14 115.7(3)
O15 S3 O13 114.8(3)
O14 S3 O13 113.5(3)
O15 S3 C54 104.2(3)
O14 S3 C54 103.6(3)
O13 S3 C54 102.8(3)
O17 S4 O16 115.8(3)
O17 S4 O18 115.1(3)
O16 S4 O18 114.9(3)
O17 S4 C55 102.2(3)
O16 S4 C55 103.4(3)
O18 S4 C55 102.6(3)

loop_
_geom_bond_atom_site_label_1
_geom_bond_atom_site_label_2
_geom_bond_distance
C1M O20 1.462(10)
C1M C2M 1.493(11)
C1M H1M1 0.9677
C1M H1M2 0.9765
C6 N4 1.482(8)
C6 C7 1.503(10)
C6 H6A 0.9726
C6 H6B 0.9708
C2M H2M1 0.9800
C2M H2M2 0.9800
C2M H2M3 0.9800
C14 C13 1.395(10)
C14 C9 1.402(9)
C14 H14 0.9307
C23 O2 1.424(9)
C23 C22 1.499(10)
C23 H23A 0.9613
C23 H23B 0.9781
C11 O1 1.384(8)
C11 C10 1.394(10)
C11 C12 1.392(10)
C24 O2 1.435(8)
C24 C25 1.486(10)
C24 H24A 0.9699
C24 H24B 0.9752
O20 H20O 0.8400
C18 O3 1.383(9)
C18 C19 1.383(10)
C18 C17 1.401(9)
O1A C1SB 1.40(2)
O1A C1SA 1.57(2)
O1A H1O1 0.995(11)
C1 C2 1.513(9)
C1 N1 1.507(8)
C1 H1A 0.9900
C1 H1B 0.9900
C2 N2 1.490(8)
C2 H2A 0.9900
C2 H2B 0.9900
C3 N2 1.484(8)
C3 C4 1.514(9)
C3 H3A 0.9900
C3 H3B 0.9900
C4 N3 1.493(8)
C4 H4A 0.9900
C4 H4B 0.9900
C5 N4 1.493(9)
C5 C5A 1.526(10)
C5 H5A 0.9900
C5 H5B 0.9900
C7 N1 1.493(8)
C7 H7A 0.9900
C7 H7B 0.9900
C8 N1 1.507(9)
C8 C9 1.530(10)
C8 H8A 0.9900
C8 H8B 0.9900
C9 C10 1.376(10)
C10 H10 0.9500
C12 C13 1.364(10)
C12 H12 0.9500
C13 H13 0.9500
C15 C16 1.511(9)
C15 N3 1.517(8)
C15 H15A 0.9900
C15 H15B 0.9900
C16 C21 1.391(10)
C16 C17 1.391(9)
C17 H17 0.9500
C19 C20 1.402(10)
C19 H19 0.9500
C20 C21 1.381(9)
C20 H20 0.9500
C21 H21 0.9500
C22 O1 1.426(8)
C22 H22A 0.9900
C22 H22B 0.9900
C25 O3 1.446(8)
C25 H25A 0.9900
C25 H25B 0.9900
C26 F2 1.329(8)
C26 F1 1.332(9)
C26 F3 1.343(8)
C26 S1 1.824(8)
C27 F6 1.332(8)
C27 F5 1.337(9)
C27 F4 1.336(8)
C27 S2 1.828(8)
C28 C29 1.507(9)
C28 N5 1.511(9)
C28 H28A 0.9900
C28 H28B 0.9900
C29 N6 1.505(8)
C29 H29A 0.9900
C29 H29B 0.9900
C30 N6 1.478(8)
C30 C31 1.528(9)
C30 H30A 0.9900
C30 H30B 0.9900
C31 N7 1.489(8)
C31 H31A 0.9900
C31 H31B 0.9900
C32 N7 1.493(8)
C32 C33 1.530(10)
C32 H32A 0.9900
C32 H32B 0.9900
C33 N8 1.477(8)
C33 H33A 0.9900
C33 H33B 0.9900
C34 N8 1.511(9)
C34 C35 1.511(10)
C34 H34A 0.9900
C34 H34B 0.9900
C35 N5 1.484(8)
C35 H35A 0.9900
C35 H35B 0.9900
C36 C37 1.496(9)
C36 N5 1.519(9)
C36 H36A 0.9900
C36 H36B 0.9900
C37 C42 1.388(10)
C37 C38 1.396(10)
C38 C39 1.380(10)
C38 H38 0.9500
C39 O10 1.358(8)
C39 C40 1.395(10)
C40 C41 1.382(10)
C40 H40 0.9500
C41 C42 1.383(10)
C41 H41 0.9500
C42 H42 0.9500
C43 C44 1.502(10)
C43 N7 1.513(9)
C43 H43A 0.9900
C43 H43B 0.9900
C44 C49 1.388(10)
C44 C45 1.396(9)
C45 C46 1.388(10)
C45 H45 0.9500
C46 O12 1.372(8)
C46 C47 1.381(10)
C47 C48 1.404(10)
C47 H47 0.9500
C48 C49 1.357(10)
C48 H48 0.9500
C49 H49 0.9500
C50 O10 1.437(8)
C50 C51 1.494(10)
C50 H50A 0.9900
C50 H50B 0.9900
C51 O11 1.417(8)
C51 H51A 0.9900
C51 H51B 0.9900
C52 O11 1.424(8)
C52 C53 1.496(10)
C52 H52A 0.9900
C52 H52B 0.9900
C53 O12 1.434(8)
C53 H53A 0.9900
C53 H53B 0.9900
C54 F9 1.331(8)
C54 F7 1.330(9)
C54 F8 1.336(9)
C54 S3 1.814(8)
C55 F11 1.333(8)
C55 F10 1.338(8)
C55 F12 1.338(8)
C55 S4 1.827(8)
C5A N3 1.512(8)
C5A H5A1 0.9900
C5A H5A2 0.9900
C1SA C2SA 1.48(3)
C1SB C2SB 1.56(3)
Cu1 N2 1.985(6)
Cu1 N4 2.034(5)
Cu1 N3 2.071(6)
Cu1 N1 2.066(5)
Cu1 O4 2.202(5)
Cu2 N6 1.996(5)
Cu2 N8 2.015(5)
Cu2 N7 2.069(6)
Cu2 N5 2.080(6)
Cu2 O13 2.221(5)
N2 H2N2 0.997(10)
N6 H6N6 0.999(11)
O4 S1 1.448(5)
O5 S1 1.450(5)
O6 S1 1.436(5)
O7 S2 1.442(5)
O8 S2 1.435(5)
O9 S2 1.444(5)
O13 S3 1.457(5)
O14 S3 1.438(5)
O15 S3 1.437(5)
O16 S4 1.441(5)
O17 S4 1.435(5)
O18 S4 1.446(5)
